data_4327089
loop_
_publ_author_name
'Kevin Yurkerwich'
'Michael Yurkerwich'
'Gerard Parkin'

_publ_section_title
;
 Synthesis and Structural Characterization of
 Tris(2-mercapto-1-adamantylimidazolyl)hydroborato Complexes: A Sterically
 Demanding Tripodal [S3] Donor Ligand
;
_journal_name_full 'Inorganic Chemistry'
_journal_page_first 12284
_journal_page_last 12295
_journal_paper_doi 10.1021/ic201504d
_journal_volume 50
_journal_year 2011
_chemical_formula_sum 'C63 H73 B N6 O3 Re S3'
_chemical_formula_weight 1255.46
_chemical_name_systematic
; 
 ? 
;
_space_group_IT_number 61
_symmetry_cell_setting orthorhombic
_symmetry_space_group_name_Hall '-P 2ac 2ab'
_symmetry_space_group_name_H-M 'P b c a'
_atom_sites_solution_hydrogens geom
_atom_sites_solution_primary direct
_atom_sites_solution_secondary difmap
_audit_creation_method SHELXL-97
_cell_angle_alpha 90.00
_cell_angle_beta 90.00
_cell_angle_gamma 90.00
_cell_formula_units_Z 8
_cell_length_a 19.8516(16)
_cell_length_b 20.9553(17)
_cell_length_c 27.441(2)
_cell_measurement_reflns_used 9456
_cell_measurement_temperature 125(2)
_cell_measurement_theta_max 31.10
_cell_measurement_theta_min 2.64
_cell_volume 11415.4(15)
_computing_cell_refinement 'Bruker SAINT'
_computing_data_collection 'Bruker APEX2'
_computing_data_reduction 'Bruker SAINT'
_computing_molecular_graphics 'Bruker SHELXTL'
_computing_publication_material 'Bruker SHELXTL'
_computing_structure_refinement 'SHELXL-97 (Sheldrick, 2008)'
_computing_structure_solution 'SHELXS-97 (Sheldrick, 2008)'
_diffrn_ambient_temperature 125(2)
_diffrn_measured_fraction_theta_full 0.996
_diffrn_measured_fraction_theta_max 0.996
_diffrn_measurement_device_type 'Bruker APEX-II CCD'
_diffrn_measurement_method '\f and \w scans'
_diffrn_radiation_monochromator graphite
_diffrn_radiation_source 'fine-focus sealed tube'
_diffrn_radiation_type MoK\a
_diffrn_radiation_wavelength 0.71073
_diffrn_reflns_av_R_equivalents 0.0551
_diffrn_reflns_av_sigmaI/netI 0.0290
_diffrn_reflns_limit_h_max 28
_diffrn_reflns_limit_h_min -28
_diffrn_reflns_limit_k_max 30
_diffrn_reflns_limit_k_min -30
_diffrn_reflns_limit_l_max 39
_diffrn_reflns_limit_l_min -39
_diffrn_reflns_number 183420
_diffrn_reflns_theta_full 31.18
_diffrn_reflns_theta_max 31.18
_diffrn_reflns_theta_min 1.48
_exptl_absorpt_coefficient_mu 2.291
_exptl_absorpt_correction_T_max 0.7250
_exptl_absorpt_correction_T_min 0.5982
_exptl_absorpt_correction_type empirical
_exptl_absorpt_process_details sadabs
_exptl_crystal_colour colorless
_exptl_crystal_density_diffrn 1.461
_exptl_crystal_description block
_exptl_crystal_F_000 5160
_exptl_crystal_size_max 0.25
_exptl_crystal_size_mid 0.20
_exptl_crystal_size_min 0.15
_refine_diff_density_max 5.039
_refine_diff_density_min -3.335
_refine_diff_density_rms 0.171
_refine_ls_extinction_method none
_refine_ls_goodness_of_fit_ref 1.111
_refine_ls_hydrogen_treatment mixed
_refine_ls_matrix_type full
_refine_ls_number_parameters 728
_refine_ls_number_reflns 18399
_refine_ls_number_restraints 7
_refine_ls_restrained_S_all 1.111
_refine_ls_R_factor_all 0.0692
_refine_ls_R_factor_gt 0.0476
_refine_ls_shift/su_max 0.001
_refine_ls_shift/su_mean 0.000
_refine_ls_structure_factor_coef Fsqd
_refine_ls_weighting_details 'calc w=1/[\s^2^(Fo^2^)+(0.0266P)^2^+115.0531P] where P=(Fo^2^+2Fc^2^)/3'
_refine_ls_weighting_scheme calc
_refine_ls_wR_factor_gt 0.1191
_refine_ls_wR_factor_ref 0.1321
_reflns_number_gt 14207
_reflns_number_total 18399
_reflns_threshold_expression >2sigma(I)
_cod_data_source_file ic201504d_si_002_01.cif
_cod_data_source_block ky289s10
_cod_original_cell_volume 11415.1(16)
_cod_database_code 4327089

loop_
_symmetry_equiv_pos_as_xyz
'x, y, z'
'-x+1/2, -y, z+1/2'
'-x, y+1/2, -z+1/2'
'x+1/2, -y+1/2, -z'
'-x, -y, -z'
'x-1/2, y, -z-1/2'
'x, -y-1/2, z-1/2'
'-x-1/2, y-1/2, z'

loop_
_atom_site_label
_atom_site_type_symbol
_atom_site_fract_x
_atom_site_fract_y
_atom_site_fract_z
_atom_site_U_iso_or_equiv
_atom_site_adp_type
_atom_site_occupancy
_atom_site_symmetry_multiplicity
_atom_site_calc_flag
_atom_site_refinement_flags
_atom_site_disorder_assembly
_atom_site_disorder_group
Re Re 0.033072(8) 0.047074(8) 0.230732(6) 0.01513(5) Uani 1 1 d . . .
S1 S -0.05012(6) 0.10549(5) 0.28497(4) 0.0172(2) Uani 1 1 d . . .
S2 S -0.05538(5) -0.03363(5) 0.20673(4) 0.01669(19) Uani 1 1 d . . .
S3 S 0.06925(5) -0.02412(5) 0.30118(4) 0.0176(2) Uani 1 1 d . . .
B B -0.0987(3) -0.0405(2) 0.32675(19) 0.0193(9) Uani 1 1 d D . .
H1 H -0.134(2) -0.064(3) 0.3532(17) 0.023 Uiso 1 1 d D . .
O1 O -0.00187(19) 0.14262(19) 0.15000(14) 0.0290(8) Uani 1 1 d . . .
O2 O 0.14671(19) 0.14188(18) 0.25174(14) 0.0270(7) Uani 1 1 d . . .
O3 O 0.1265(2) -0.0180(2) 0.15688(15) 0.0327(9) Uani 1 1 d . . .
C1 C 0.0097(2) 0.1054(2) 0.18030(18) 0.0202(8) Uani 1 1 d . . .
C2 C 0.1038(2) 0.1054(2) 0.24613(17) 0.0207(9) Uani 1 1 d . . .
C3 C 0.0921(2) 0.0050(2) 0.18526(18) 0.0208(9) Uani 1 1 d . . .
N11 N -0.0648(2) 0.01531(19) 0.35596(15) 0.0195(7) Uani 1 1 d . . .
C11 C -0.0432(2) 0.0741(2) 0.34304(17) 0.0185(8) Uani 1 1 d . . .
N12 N -0.0183(2) 0.10315(19) 0.38351(14) 0.0210(8) Uani 1 1 d . . .
C12 C -0.0523(3) 0.0073(2) 0.40516(18) 0.0240(9) Uani 1 1 d . . .
H12A H -0.0622 -0.0299 0.4237 0.029 Uiso 1 1 calc R . .
C13 C -0.0237(3) 0.0610(2) 0.42232(18) 0.0266(10) Uani 1 1 d . . .
H13A H -0.0099 0.0687 0.4549 0.032 Uiso 1 1 calc R . .
C14 C 0.0096(3) 0.1693(2) 0.38815(17) 0.0206(9) Uani 1 1 d . . .
C15 C -0.0468(2) 0.2177(2) 0.37882(19) 0.0240(9) Uani 1 1 d . . .
H15A H -0.0834 0.2117 0.4029 0.029 Uiso 1 1 calc R . .
H15B H -0.0657 0.2112 0.3458 0.029 Uiso 1 1 calc R . .
C16 C -0.0174(3) 0.2863(2) 0.3833(2) 0.0292(11) Uani 1 1 d . . .
H16A H -0.0539 0.3181 0.3768 0.035 Uiso 1 1 calc R . .
C17 C 0.0097(3) 0.2961(3) 0.4347(2) 0.0353(13) Uani 1 1 d . . .
H17A H -0.0270 0.2902 0.4587 0.042 Uiso 1 1 calc R . .
H17B H 0.0274 0.3400 0.4382 0.042 Uiso 1 1 calc R . .
C18 C 0.0662(3) 0.2474(3) 0.4445(2) 0.0325(12) Uani 1 1 d . . .
H18A H 0.0839 0.2537 0.4783 0.039 Uiso 1 1 calc R . .
C19 C 0.0374(3) 0.1796(2) 0.43976(19) 0.0274(10) Uani 1 1 d . . .
H19A H 0.0732 0.1480 0.4465 0.033 Uiso 1 1 calc R . .
H19B H 0.0009 0.1734 0.4639 0.033 Uiso 1 1 calc R . .
C20 C 0.0673(2) 0.1794(2) 0.35128(19) 0.0229(9) Uani 1 1 d . . .
H20A H 0.1035 0.1479 0.3574 0.027 Uiso 1 1 calc R . .
H20B H 0.0502 0.1728 0.3177 0.027 Uiso 1 1 calc R . .
N21 N -0.14226(19) -0.01682(18) 0.28367(14) 0.0181(7) Uani 1 1 d . . .
C21 C 0.0391(3) 0.2954(3) 0.3462(2) 0.0295(11) Uani 1 1 d . . .
H21A H 0.0569 0.3394 0.3484 0.035 Uiso 1 1 calc R . .
H21B H 0.0214 0.2888 0.3129 0.035 Uiso 1 1 calc R . .
N22 N -0.18645(19) 0.01323(19) 0.21387(14) 0.0176(7) Uani 1 1 d . . .
C22 C 0.1235(3) 0.2572(3) 0.4078(2) 0.0349(12) Uani 1 1 d . . .
H22A H 0.1421 0.3008 0.4111 0.042 Uiso 1 1 calc R . .
H22B H 0.1601 0.2262 0.4142 0.042 Uiso 1 1 calc R . .
C23 C 0.0956(3) 0.2476(3) 0.3563(2) 0.0294(11) Uani 1 1 d . . .
H23A H 0.1326 0.2539 0.3321 0.035 Uiso 1 1 calc R . .
N31 N -0.04759(19) -0.09314(18) 0.31192(14) 0.0173(7) Uani 1 1 d . . .
C31 C -0.1296(2) -0.0108(2) 0.23536(16) 0.0155(7) Uani 1 1 d . . .
N32 N 0.0389(2) -0.15398(18) 0.29152(14) 0.0181(7) Uani 1 1 d . . .
C32 C -0.2067(2) 0.0040(2) 0.29247(18) 0.0216(9) Uani 1 1 d . . .
H32A H -0.2283 0.0051 0.3234 0.026 Uiso 1 1 calc R . .
C33 C -0.2341(2) 0.0224(2) 0.24988(18) 0.0213(9) Uani 1 1 d . . .
H33A H -0.2783 0.0388 0.2454 0.026 Uiso 1 1 calc R . .
C34 C -0.1997(2) 0.0227(2) 0.16034(17) 0.0179(8) Uani 1 1 d . . .
C35 C -0.2685(2) 0.0550(3) 0.15405(17) 0.0229(9) Uani 1 1 d . . .
H35A H -0.2683 0.0970 0.1706 0.028 Uiso 1 1 calc R . .
H35B H -0.3039 0.0283 0.1692 0.028 Uiso 1 1 calc R . .
C36 C -0.2840(3) 0.0641(3) 0.09936(18) 0.0261(10) Uani 1 1 d . . .
H36A H -0.3289 0.0852 0.0956 0.031 Uiso 1 1 calc R . .
C37 C -0.2296(3) 0.1059(3) 0.0758(2) 0.0275(10) Uani 1 1 d . . .
H37A H -0.2393 0.1116 0.0407 0.033 Uiso 1 1 calc R . .
H37B H -0.2291 0.1485 0.0914 0.033 Uiso 1 1 calc R . .
C38 C -0.1610(3) 0.0734(2) 0.08237(18) 0.0240(9) Uani 1 1 d . . .
H38A H -0.1253 0.1005 0.0671 0.029 Uiso 1 1 calc R . .
C39 C -0.1456(2) 0.0653(2) 0.13705(17) 0.0207(9) Uani 1 1 d . . .
H39A H -0.1007 0.0457 0.1413 0.025 Uiso 1 1 calc R . .
H39B H -0.1453 0.1076 0.1532 0.025 Uiso 1 1 calc R . .
C40 C -0.2015(2) -0.0426(2) 0.13519(17) 0.0215(9) Uani 1 1 d . . .
H40A H -0.2369 -0.0695 0.1503 0.026 Uiso 1 1 calc R . .
H40B H -0.1577 -0.0644 0.1394 0.026 Uiso 1 1 calc R . .
C41 C -0.2859(3) -0.0018(3) 0.07508(19) 0.0272(10) Uani 1 1 d . . .
H41A H -0.2971 0.0027 0.0401 0.033 Uiso 1 1 calc R . .
H41B H -0.3209 -0.0286 0.0906 0.033 Uiso 1 1 calc R . .
C42 C -0.1618(3) 0.0076(2) 0.05724(18) 0.0251(10) Uani 1 1 d . . .
H42A H -0.1711 0.0128 0.0220 0.030 Uiso 1 1 calc R . .
H42B H -0.1173 -0.0132 0.0609 0.030 Uiso 1 1 calc R . .
C43 C -0.2165(3) -0.0339(2) 0.08057(17) 0.0231(9) Uani 1 1 d . . .
H43A H -0.2173 -0.0766 0.0643 0.028 Uiso 1 1 calc R . .
C51 C 0.0189(2) -0.0921(2) 0.30107(16) 0.0170(8) Uani 1 1 d . . .
C52 C -0.0700(2) -0.1553(2) 0.30831(18) 0.0199(8) Uani 1 1 d . . .
H52A H -0.1148 -0.1696 0.3136 0.024 Uiso 1 1 calc R . .
C53 C -0.0170(2) -0.1920(2) 0.29588(18) 0.0212(9) Uani 1 1 d . . .
H53A H -0.0181 -0.2369 0.2909 0.025 Uiso 1 1 calc R . .
C74 C 0.1091(2) -0.1772(2) 0.28086(17) 0.0184(8) Uani 1 1 d . . .
C75 C 0.1552(2) -0.1641(2) 0.32452(17) 0.0183(8) Uani 1 1 d . . .
H75A H 0.1370 -0.1853 0.3539 0.022 Uiso 1 1 calc R . .
H75B H 0.1573 -0.1176 0.3309 0.022 Uiso 1 1 calc R . .
C76 C 0.2262(2) -0.1896(2) 0.31354(18) 0.0208(9) Uani 1 1 d . . .
H76A H 0.2565 -0.1804 0.3418 0.025 Uiso 1 1 calc R . .
C77 C 0.2543(2) -0.1576(2) 0.26755(19) 0.0228(9) Uani 1 1 d . . .
H77A H 0.3000 -0.1741 0.2607 0.027 Uiso 1 1 calc R . .
H77B H 0.2576 -0.1109 0.2728 0.027 Uiso 1 1 calc R . .
C78 C 0.2079(3) -0.1713(3) 0.22400(19) 0.0258(10) Uani 1 1 d . . .
H78A H 0.2262 -0.1502 0.1941 0.031 Uiso 1 1 calc R . .
C79 C 0.1370(2) -0.1461(2) 0.23469(18) 0.0228(9) Uani 1 1 d . . .
H79A H 0.1385 -0.0992 0.2390 0.027 Uiso 1 1 calc R . .
H79B H 0.1069 -0.1556 0.2068 0.027 Uiso 1 1 calc R . .
C80 C 0.1055(2) -0.2506(2) 0.2723(2) 0.0229(9) Uani 1 1 d . . .
H80A H 0.0869 -0.2718 0.3016 0.027 Uiso 1 1 calc R . .
H80B H 0.0754 -0.2599 0.2444 0.027 Uiso 1 1 calc R . .
C81 C 0.2223(3) -0.2624(2) 0.3054(2) 0.0278(10) Uani 1 1 d . . .
H81A H 0.2679 -0.2796 0.2992 0.033 Uiso 1 1 calc R . .
H81B H 0.2040 -0.2834 0.3348 0.033 Uiso 1 1 calc R . .
C82 C 0.2049(3) -0.2441(3) 0.2162(2) 0.0327(12) Uani 1 1 d . . .
H82A H 0.1758 -0.2540 0.1879 0.039 Uiso 1 1 calc R . .
H82B H 0.2507 -0.2607 0.2093 0.039 Uiso 1 1 calc R . .
C83 C 0.1768(3) -0.2761(2) 0.2618(2) 0.0287(11) Uani 1 1 d . . .
H83A H 0.1745 -0.3233 0.2564 0.034 Uiso 1 1 calc R . .
C91 C -0.2239(4) 0.1049(3) 0.4093(3) 0.0526(19) Uani 1 1 d . . .
H91A H -0.1785 0.0909 0.4073 0.063 Uiso 1 1 calc R . .
C92 C -0.2595(4) 0.0981(3) 0.4525(2) 0.0423(15) Uani 1 1 d . . .
H92A H -0.2384 0.0801 0.4803 0.051 Uiso 1 1 calc R . .
C93 C -0.3252(4) 0.1175(3) 0.4547(2) 0.0402(14) Uani 1 1 d . . .
H93A H -0.3504 0.1118 0.4838 0.048 Uiso 1 1 calc R . .
C94 C -0.3546(4) 0.1453(4) 0.4143(3) 0.055(2) Uani 1 1 d . . .
H94A H -0.4000 0.1593 0.4162 0.066 Uiso 1 1 calc R . .
C95 C -0.3203(5) 0.1529(4) 0.3726(3) 0.055(2) Uani 1 1 d . . .
H95A H -0.3414 0.1726 0.3454 0.066 Uiso 1 1 calc R . .
C96 C -0.2548(6) 0.1323(3) 0.3690(3) 0.060(2) Uani 1 1 d . . .
H96A H -0.2308 0.1368 0.3393 0.072 Uiso 1 1 calc R . .
C101 C -0.2643(7) -0.1943(5) 0.4274(4) 0.091(4) Uani 1 1 d . . .
H10A H -0.2846 -0.2345 0.4211 0.109 Uiso 1 1 calc R . .
C102 C -0.2982(4) -0.1390(6) 0.4173(4) 0.072(3) Uani 1 1 d . . .
H10B H -0.3422 -0.1408 0.4038 0.086 Uiso 1 1 calc R . .
C103 C -0.2692(4) -0.0816(4) 0.4264(2) 0.0472(17) Uani 1 1 d . . .
H10C H -0.2929 -0.0433 0.4192 0.057 Uiso 1 1 calc R . .
C104 C -0.2068(3) -0.0790(4) 0.4458(2) 0.0397(14) Uani 1 1 d . . .
H10D H -0.1871 -0.0386 0.4524 0.048 Uiso 1 1 calc R . .
C105 C -0.1714(4) -0.1330(4) 0.4559(2) 0.0504(18) Uani 1 1 d . . .
H10E H -0.1273 -0.1300 0.4691 0.060 Uiso 1 1 calc R . .
C106 C -0.1990(6) -0.1910(5) 0.4472(3) 0.074(3) Uani 1 1 d . . .
H10F H -0.1746 -0.2289 0.4545 0.089 Uiso 1 1 calc R . .
C111 C -0.3706(6) -0.2219(10) 0.0381(5) 0.076(9) Uani 0.54(2) 1 d PG A 1
H11A H -0.3326 -0.2429 0.0245 0.091 Uiso 0.54(2) 1 calc PR A 1
C112 C -0.3746(6) -0.1557(10) 0.0371(6) 0.059(7) Uani 0.54(2) 1 d PG A 1
H11B H -0.3392 -0.1314 0.0229 0.071 Uiso 0.54(2) 1 calc PR A 1
C113 C -0.4302(7) -0.1250(4) 0.0570(6) 0.047(6) Uani 0.54(2) 1 d PG A 1
H11C H -0.4329 -0.0797 0.0564 0.056 Uiso 0.54(2) 1 calc PR A 1
C114 C -0.4819(5) -0.1605(4) 0.0779(4) 0.030(3) Uani 0.54(2) 1 d PG A 1
H11D H -0.5199 -0.1395 0.0914 0.036 Uiso 0.54(2) 1 calc PR A 1
C115 C -0.4779(6) -0.2267(4) 0.0788(4) 0.038(4) Uani 0.54(2) 1 d PG A 1
H11E H -0.5132 -0.2509 0.0931 0.045 Uiso 0.54(2) 1 calc PR A 1
C116 C -0.4223(8) -0.2574(4) 0.0589(6) 0.056(6) Uani 0.54(2) 1 d PG A 1
H11F H -0.4195 -0.3026 0.0596 0.068 Uiso 0.54(2) 1 calc PR A 1
C121 C -0.3581(5) -0.1959(6) 0.0224(5) 0.042(4) Uani 0.46(2) 1 d PG A 2
H12B H -0.3176 -0.1963 0.0038 0.050 Uiso 0.46(2) 1 calc PR A 2
C122 C -0.3883(8) -0.1381(4) 0.0343(6) 0.037(5) Uani 0.46(2) 1 d PG A 2
H12C H -0.3686 -0.0991 0.0239 0.044 Uiso 0.46(2) 1 calc PR A 2
C123 C -0.4475(9) -0.1375(8) 0.0614(6) 0.050(7) Uani 0.46(2) 1 d PG A 2
H12D H -0.4682 -0.0980 0.0695 0.059 Uiso 0.46(2) 1 calc PR A 2
C124 C -0.4763(6) -0.1945(11) 0.0766(5) 0.063(9) Uani 0.46(2) 1 d PG A 2
H12E H -0.5167 -0.1941 0.0952 0.075 Uiso 0.46(2) 1 calc PR A 2
C125 C -0.4460(8) -0.2523(8) 0.0647(5) 0.041(5) Uani 0.46(2) 1 d PGU A 2
H12F H -0.4657 -0.2913 0.0751 0.049 Uiso 0.46(2) 1 calc PR A 2
C126 C -0.3869(8) -0.2529(4) 0.0376(5) 0.042(5) Uani 0.46(2) 1 d PG A 2
H12G H -0.3662 -0.2924 0.0295 0.050 Uiso 0.46(2) 1 calc PR A 2
C131 C 0.0021(4) -0.0625(3) -0.0131(3) 0.0450(16) Uani 1 1 d . . .
H13B H 0.0041 -0.1062 -0.0223 0.054 Uiso 1 1 calc R . .
C132 C 0.0307(3) -0.0438(3) 0.0301(3) 0.0451(16) Uani 1 1 d . . .
H13C H 0.0514 -0.0741 0.0510 0.054 Uiso 1 1 calc R . .
C133 C 0.0287(3) 0.0202(3) 0.0428(2) 0.0421(15) Uani 1 1 d . . .
H13D H 0.0489 0.0342 0.0722 0.050 Uiso 1 1 calc R . .

loop_
_atom_site_aniso_label
_atom_site_aniso_U_11
_atom_site_aniso_U_22
_atom_site_aniso_U_33
_atom_site_aniso_U_23
_atom_site_aniso_U_13
_atom_site_aniso_U_12
Re 0.01452(7) 0.01288(7) 0.01800(8) 0.00031(6) 0.00064(6) 0.00081(6)
S1 0.0204(5) 0.0147(4) 0.0165(4) 0.0005(4) 0.0000(4) 0.0036(4)
S2 0.0144(4) 0.0141(4) 0.0215(5) -0.0018(4) 0.0009(4) 0.0012(3)
S3 0.0157(5) 0.0128(4) 0.0243(5) 0.0011(4) -0.0027(4) 0.0000(4)
B 0.020(2) 0.018(2) 0.020(2) 0.0010(18) -0.0007(18) 0.0002(18)
O1 0.0272(19) 0.0272(18) 0.0324(19) 0.0118(15) 0.0007(15) -0.0008(15)
O2 0.0230(17) 0.0265(18) 0.0315(18) -0.0029(15) -0.0001(14) -0.0070(15)
O3 0.037(2) 0.031(2) 0.0297(19) -0.0007(16) 0.0109(17) 0.0099(17)
C1 0.0163(19) 0.020(2) 0.024(2) -0.0008(17) 0.0018(16) -0.0012(16)
C2 0.023(2) 0.019(2) 0.021(2) 0.0009(16) 0.0031(17) 0.0048(17)
C3 0.020(2) 0.018(2) 0.025(2) 0.0028(17) -0.0007(17) 0.0008(16)
N11 0.0188(18) 0.0190(18) 0.0208(18) 0.0001(14) -0.0011(14) 0.0045(14)
C11 0.018(2) 0.0149(19) 0.022(2) 0.0007(15) -0.0012(16) 0.0020(15)
N12 0.026(2) 0.0190(18) 0.0183(18) 0.0004(14) -0.0004(15) 0.0016(15)
C12 0.029(2) 0.022(2) 0.020(2) 0.0044(17) -0.0012(18) 0.0004(19)
C13 0.035(3) 0.024(2) 0.020(2) 0.0008(17) -0.0057(19) 0.001(2)
C14 0.025(2) 0.017(2) 0.019(2) -0.0013(16) -0.0023(17) 0.0020(17)
C15 0.021(2) 0.022(2) 0.028(2) -0.0017(18) 0.0034(18) 0.0062(17)
C16 0.031(3) 0.019(2) 0.038(3) -0.005(2) 0.002(2) 0.0050(19)
C17 0.046(3) 0.025(3) 0.035(3) -0.013(2) 0.007(3) -0.003(2)
C18 0.042(3) 0.029(3) 0.027(3) -0.007(2) -0.010(2) -0.004(2)
C19 0.037(3) 0.024(2) 0.021(2) -0.0027(18) -0.005(2) -0.001(2)
C20 0.018(2) 0.021(2) 0.030(2) -0.0038(18) 0.0011(18) 0.0038(17)
N21 0.0164(17) 0.0152(17) 0.0225(18) -0.0023(14) 0.0007(14) 0.0037(13)
C21 0.038(3) 0.021(2) 0.029(2) -0.0011(19) 0.002(2) -0.005(2)
N22 0.0136(16) 0.0208(18) 0.0185(17) -0.0015(14) -0.0001(13) 0.0033(14)
C22 0.030(3) 0.033(3) 0.041(3) -0.006(2) -0.006(2) -0.007(2)
C23 0.026(2) 0.031(3) 0.032(3) -0.006(2) 0.005(2) -0.006(2)
N31 0.0158(17) 0.0137(16) 0.0223(18) 0.0007(13) -0.0020(14) 0.0006(13)
C31 0.0120(17) 0.0134(17) 0.021(2) -0.0008(15) -0.0004(15) 0.0014(14)
N32 0.0208(18) 0.0135(16) 0.0200(17) 0.0002(13) -0.0026(14) 0.0004(14)
C32 0.017(2) 0.025(2) 0.023(2) -0.0023(17) 0.0030(17) 0.0047(17)
C33 0.017(2) 0.023(2) 0.024(2) -0.0017(18) 0.0029(17) 0.0041(17)
C34 0.0141(18) 0.019(2) 0.021(2) -0.0008(16) 0.0004(15) 0.0013(15)
C35 0.018(2) 0.030(2) 0.021(2) -0.0026(18) -0.0015(16) 0.0051(18)
C36 0.023(2) 0.032(3) 0.024(2) -0.0008(19) -0.0062(18) 0.0041(19)
C37 0.033(3) 0.024(2) 0.026(2) 0.0015(19) -0.006(2) 0.006(2)
C38 0.026(2) 0.022(2) 0.024(2) 0.0038(18) -0.0005(18) -0.0035(18)
C39 0.020(2) 0.018(2) 0.023(2) 0.0000(16) -0.0023(17) -0.0028(16)
C40 0.024(2) 0.017(2) 0.023(2) 0.0007(17) 0.0001(17) -0.0019(17)
C41 0.026(2) 0.034(3) 0.022(2) -0.003(2) -0.0057(19) -0.004(2)
C42 0.028(2) 0.025(2) 0.022(2) -0.0004(18) 0.0019(19) 0.0010(19)
C43 0.028(2) 0.022(2) 0.020(2) -0.0047(17) -0.0015(18) -0.0020(18)
C51 0.0174(19) 0.0130(18) 0.021(2) 0.0001(15) -0.0026(15) 0.0009(14)
C52 0.0152(19) 0.018(2) 0.027(2) -0.0013(17) -0.0002(17) -0.0032(15)
C53 0.016(2) 0.018(2) 0.030(2) 0.0000(17) -0.0054(17) -0.0043(16)
C74 0.0162(19) 0.0135(18) 0.026(2) -0.0031(15) -0.0038(16) 0.0044(15)
C75 0.0170(19) 0.0159(19) 0.022(2) -0.0007(16) -0.0038(16) 0.0007(15)
C76 0.0160(19) 0.017(2) 0.029(2) -0.0013(17) -0.0028(17) 0.0016(16)
C77 0.018(2) 0.019(2) 0.031(2) -0.0042(19) 0.0022(19) -0.0008(16)
C78 0.022(2) 0.030(3) 0.025(2) -0.0061(19) 0.0025(18) 0.0004(19)
C79 0.021(2) 0.025(2) 0.022(2) -0.0026(18) -0.0024(17) 0.0024(18)
C80 0.0166(19) 0.0162(19) 0.036(3) -0.0049(18) -0.0047(19) 0.0005(16)
C81 0.021(2) 0.019(2) 0.044(3) -0.002(2) -0.005(2) 0.0042(17)
C82 0.025(2) 0.036(3) 0.038(3) -0.019(2) -0.001(2) 0.004(2)
C83 0.020(2) 0.018(2) 0.049(3) -0.010(2) -0.004(2) 0.0023(17)
C91 0.062(5) 0.027(3) 0.068(5) 0.006(3) 0.019(4) 0.005(3)
C92 0.048(4) 0.042(3) 0.038(3) 0.009(3) -0.006(3) -0.004(3)
C93 0.042(3) 0.042(3) 0.036(3) 0.004(3) -0.001(3) -0.009(3)
C94 0.048(4) 0.053(4) 0.064(5) 0.014(4) -0.023(4) -0.014(3)
C95 0.090(6) 0.040(4) 0.036(4) 0.005(3) -0.021(4) -0.010(4)
C96 0.117(8) 0.025(3) 0.038(4) 0.000(3) 0.025(4) -0.010(4)
C101 0.123(11) 0.059(6) 0.090(8) -0.027(6) 0.016(7) -0.038(7)
C102 0.040(4) 0.101(8) 0.074(6) -0.028(6) -0.011(4) -0.012(5)
C103 0.041(4) 0.068(5) 0.033(3) -0.001(3) -0.003(3) 0.014(3)
C104 0.043(4) 0.048(4) 0.028(3) 0.003(3) 0.005(3) -0.003(3)
C105 0.041(4) 0.078(6) 0.032(3) 0.000(3) 0.000(3) 0.013(4)
C106 0.110(9) 0.053(5) 0.060(5) 0.004(4) 0.015(6) 0.031(6)
C111 0.048(10) 0.13(2) 0.053(12) -0.044(16) -0.017(9) 0.031(14)
C112 0.043(9) 0.084(17) 0.051(10) 0.025(11) 0.002(8) -0.003(10)
C113 0.041(10) 0.045(8) 0.054(10) 0.017(7) -0.013(8) -0.021(8)
C114 0.039(7) 0.023(5) 0.029(5) 0.002(4) -0.011(5) -0.002(5)
C115 0.047(8) 0.022(6) 0.044(7) 0.009(5) -0.016(6) -0.009(5)
C116 0.055(10) 0.049(9) 0.065(12) -0.030(8) -0.021(9) 0.033(8)
C121 0.045(9) 0.034(9) 0.047(10) 0.007(7) -0.005(7) 0.000(7)
C122 0.043(10) 0.027(7) 0.041(9) -0.009(6) -0.020(8) 0.009(7)
C123 0.028(9) 0.086(17) 0.034(9) -0.025(10) -0.007(7) 0.021(11)
C124 0.041(10) 0.13(3) 0.022(8) 0.003(12) -0.001(6) -0.008(14)
C125 0.041(5) 0.041(5) 0.041(5) 0.0002(10) 0.0002(10) -0.0004(10)
C126 0.059(12) 0.031(7) 0.036(9) -0.004(6) -0.005(8) 0.000(7)
C131 0.046(4) 0.029(3) 0.059(4) 0.002(3) 0.018(3) -0.008(3)
C132 0.030(3) 0.040(3) 0.065(4) 0.024(3) 0.000(3) -0.005(3)
C133 0.038(3) 0.051(4) 0.037(3) 0.004(3) -0.002(3) -0.020(3)

loop_
_atom_type_symbol
_atom_type_description
_atom_type_scat_dispersion_real
_atom_type_scat_dispersion_imag
_atom_type_scat_source
C C 0.0033 0.0016 'International Tables Vol C Tables 4.2.6.8 and 6.1.1.4'
H H 0.0000 0.0000 'International Tables Vol C Tables 4.2.6.8 and 6.1.1.4'
B B 0.0013 0.0007 'International Tables Vol C Tables 4.2.6.8 and 6.1.1.4'
N N 0.0061 0.0033 'International Tables Vol C Tables 4.2.6.8 and 6.1.1.4'
O O 0.0106 0.0060 'International Tables Vol C Tables 4.2.6.8 and 6.1.1.4'
S S 0.1246 0.1234 'International Tables Vol C Tables 4.2.6.8 and 6.1.1.4'
Re Re -1.0185 7.2310 'International Tables Vol C Tables 4.2.6.8 and 6.1.1.4'

loop_
_geom_angle_atom_site_label_1
_geom_angle_atom_site_label_2
_geom_angle_atom_site_label_3
_geom_angle
_geom_angle_site_symmetry_1
C1 Re C2 86.0(2) .
C1 Re C3 88.3(2) .
C2 Re C3 89.4(2) .
C1 Re S2 94.06(14) .
C2 Re S2 176.35(14) .
C3 Re S2 86.99(14) .
C1 Re S1 87.59(14) .
C2 Re S1 92.29(14) .
C3 Re S1 175.48(14) .
S2 Re S1 91.35(4) .
C1 Re S3 175.70(15) .
C2 Re S3 89.97(14) .
C3 Re S3 93.01(14) .
S2 Re S3 90.10(4) .
S1 Re S3 91.20(4) .
C11 S1 Re 107.78(16) .
C31 S2 Re 106.72(15) .
C51 S3 Re 108.44(15) .
H1 B N21 107(3) .
H1 B N31 106(3) .
N21 B N31 113.1(4) .
H1 B N11 105(3) .
N21 B N11 113.0(4) .
N31 B N11 112.5(4) .
O1 C1 Re 176.8(4) .
O2 C2 Re 174.8(4) .
O3 C3 Re 177.2(4) .
C11 N11 C12 108.1(4) .
C11 N11 B 132.9(4) .
C12 N11 B 119.0(4) .
N11 C11 N12 108.0(4) .
N11 C11 S1 124.3(4) .
N12 C11 S1 127.7(4) .
C11 N12 C13 108.3(4) .
C11 N12 C14 128.2(4) .
C13 N12 C14 123.5(4) .
C13 C12 N11 108.4(4) .
C12 C13 N12 107.3(4) .
N12 C14 C15 109.2(4) .
N12 C14 C19 110.0(4) .
C15 C14 C19 108.9(4) .
N12 C14 C20 110.2(4) .
C15 C14 C20 110.0(4) .
C19 C14 C20 108.6(4) .
C14 C15 C16 108.9(4) .
C21 C16 C17 109.9(5) .
C21 C16 C15 109.8(4) .
C17 C16 C15 109.2(5) .
C16 C17 C18 109.3(4) .
C22 C18 C19 110.1(5) .
C22 C18 C17 109.7(5) .
C19 C18 C17 109.0(5) .
C14 C19 C18 110.0(4) .
C23 C20 C14 109.8(4) .
C31 N21 C32 108.4(4) .
C31 N21 B 132.4(4) .
C32 N21 B 119.2(4) .
C16 C21 C23 109.7(4) .
C31 N22 C33 107.9(4) .
C31 N22 C34 127.8(4) .
C33 N22 C34 124.0(4) .
C23 C22 C18 108.7(5) .
C21 C23 C22 110.2(5) .
C21 C23 C20 108.9(4) .
C22 C23 C20 109.7(5) .
C51 N31 C52 108.3(4) .
C51 N31 B 133.1(4) .
C52 N31 B 118.6(4) .
N21 C31 N22 107.6(4) .
N21 C31 S2 125.0(3) .
N22 C31 S2 127.3(3) .
C53 N32 C51 107.3(4) .
C53 N32 C74 125.3(4) .
C51 N32 C74 127.4(4) .
C33 C32 N21 108.4(4) .
C32 C33 N22 107.7(4) .
N22 C34 C40 109.0(4) .
N22 C34 C35 108.9(4) .
C40 C34 C35 108.7(4) .
N22 C34 C39 111.2(4) .
C40 C34 C39 110.4(4) .
C35 C34 C39 108.6(4) .
C34 C35 C36 110.0(4) .
C37 C36 C41 110.4(4) .
C37 C36 C35 109.8(4) .
C41 C36 C35 108.4(4) .
C38 C37 C36 108.8(4) .
C37 C38 C39 109.8(4) .
C37 C38 C42 109.6(4) .
C39 C38 C42 109.9(4) .
C34 C39 C38 109.3(4) .
C34 C40 C43 109.7(4) .
C36 C41 C43 109.2(4) .
C43 C42 C38 109.2(4) .
C42 C43 C40 109.8(4) .
C42 C43 C41 110.2(4) .
C40 C43 C41 108.6(4) .
N31 C51 N32 107.8(4) .
N31 C51 S3 125.0(3) .
N32 C51 S3 127.1(3) .
C53 C52 N31 107.8(4) .
C52 C53 N32 108.7(4) .
N32 C74 C79 111.0(4) .
N32 C74 C75 110.1(4) .
C79 C74 C75 110.8(4) .
N32 C74 C80 107.8(4) .
C79 C74 C80 108.3(4) .
C75 C74 C80 108.8(4) .
C74 C75 C76 109.4(4) .
C77 C76 C75 110.0(4) .
C77 C76 C81 109.3(4) .
C75 C76 C81 109.0(4) .
C76 C77 C78 109.9(4) .
C79 C78 C77 109.7(4) .
C79 C78 C82 109.4(4) .
C77 C78 C82 108.4(4) .
C74 C79 C78 110.1(4) .
C83 C80 C74 109.2(4) .
C83 C81 C76 109.3(4) .
C83 C82 C78 109.6(4) .
C82 C83 C81 110.1(4) .
C82 C83 C80 109.7(4) .
C81 C83 C80 109.3(4) .
C96 C91 C92 119.8(8) .
C93 C92 C91 119.5(7) .
C92 C93 C94 119.6(7) .
C95 C94 C93 121.3(8) .
C94 C95 C96 120.1(7) .
C95 C96 C91 119.5(7) .
C102 C101 C106 119.4(9) .
C103 C102 C101 120.3(8) .
C104 C103 C102 119.8(8) .
C103 C104 C105 121.4(8) .
C106 C105 C104 120.1(8) .
C105 C106 C101 118.9(9) .
C112 C111 C116 120.0 .
C111 C112 C113 120.0 .
C112 C113 C114 120.0 .
C113 C114 C115 120.0 .
C116 C115 C114 120.0 .
C115 C116 C111 120.0 .
C122 C121 C126 120.0 .
C121 C122 C123 120.0 .
C122 C123 C124 120.0 .
C125 C124 C123 120.0 .
C124 C125 C126 120.0 .
C125 C126 C121 120.0 .
C133 C131 C132 121.3(6) 5
C131 C132 C133 118.9(6) .
C131 C133 C132 119.8(6) 5

loop_
_geom_bond_atom_site_label_1
_geom_bond_atom_site_label_2
_geom_bond_distance
_geom_bond_site_symmetry_2
Re C1 1.904(5) .
Re C2 1.908(5) .
Re C3 1.925(5) .
Re S2 2.5253(11) .
Re S1 2.5379(11) .
Re S3 2.5452(11) .
S1 C11 1.729(5) .
S2 C31 1.737(4) .
S3 C51 1.739(4) .
B H1 1.117(19) .
B N21 1.546(6) .
B N31 1.553(6) .
B N11 1.569(7) .
O1 C1 1.163(6) .
O2 C2 1.156(6) .
O3 C3 1.144(6) .
N11 C11 1.352(6) .
N11 C12 1.383(6) .
C11 N12 1.360(6) .
N12 C13 1.388(6) .
N12 C14 1.498(6) .
C12 C13 1.346(7) .
C14 C15 1.532(7) .
C14 C19 1.535(7) .
C14 C20 1.542(7) .
C15 C16 1.556(7) .
C16 C21 1.525(8) .
C16 C17 1.525(8) .
C17 C18 1.540(9) .
C18 C22 1.532(9) .
C18 C19 1.537(8) .
C20 C23 1.541(7) .
N21 C31 1.355(6) .
N21 C32 1.373(6) .
C21 C23 1.530(8) .
N22 C31 1.369(5) .
N22 C33 1.382(6) .
N22 C34 1.505(6) .
C22 C23 1.531(8) .
N31 C51 1.353(6) .
N31 C52 1.380(6) .
N32 C53 1.371(6) .
N32 C51 1.382(6) .
N32 C74 1.506(6) .
C32 C33 1.346(7) .
C34 C40 1.534(6) .
C34 C35 1.534(6) .
C34 C39 1.535(6) .
C35 C36 1.544(7) .
C36 C37 1.533(8) .
C36 C41 1.535(8) .
C37 C38 1.533(7) .
C38 C39 1.541(7) .
C38 C42 1.542(7) .
C40 C43 1.539(7) .
C41 C43 1.540(7) .
C42 C43 1.531(7) .
C52 C53 1.348(7) .
C74 C79 1.529(7) .
C74 C75 1.533(6) .
C74 C80 1.555(6) .
C75 C76 1.536(6) .
C76 C77 1.534(7) .
C76 C81 1.545(7) .
C77 C78 1.536(7) .
C78 C79 1.532(7) .
C78 C82 1.542(8) .
C80 C83 1.541(7) .
C81 C83 1.525(8) .
C82 C83 1.525(9) .
C91 C96 1.387(12) .
C91 C92 1.388(10) .
C92 C93 1.366(10) .
C93 C94 1.380(10) .
C94 C95 1.343(12) .
C95 C96 1.374(13) .
C101 C102 1.368(16) .
C101 C106 1.408(16) .
C102 C103 1.357(13) .
C103 C104 1.349(10) .
C104 C105 1.361(10) .
C105 C106 1.353(13) .
C111 C112 1.3900 .
C111 C116 1.3900 .
C112 C113 1.3900 .
C113 C114 1.3900 .
C114 C115 1.3900 .
C115 C116 1.3900 .
C121 C122 1.3900 .
C121 C126 1.3900 .
C122 C123 1.3900 .
C123 C124 1.3900 .
C124 C125 1.3900 .
C125 C126 1.3900 .
C131 C133 1.351(10) 5
C131 C132 1.371(11) .
C132 C133 1.384(10) .
C133 C131 1.351(10) 5
